data_7234048
loop_
_publ_author_name
'Takaaki Hiramatsu'
'Yukihiro Yoshida'
'Gunzi Saito'
'Akihiro Otsuka'
'Hideki Yamochi'
'Mitsuhiko Maesato'
'Yasuhiro Shimizu'
'Hiroshi Ito'
'Hideo Kishida'

_publ_section_title
;
 Quantum spin liquid: design of a quantum spin liquid next to a
 superconducting state based on a dimer-type ET Mott insulator
;
_journal_name_full 'Journal of Materials Chemistry C'
_journal_page_first 1378
_journal_page_last 1388
_journal_paper_doi 10.1039/C4TC01701C
_journal_volume 3
_journal_year 2015
_chemical_formula_moiety '2(C10 H8 S8), (C3 Cu1 N4)'
_chemical_formula_sum 'C23 H16 Cu N4 S16'
_chemical_formula_weight 924.90
_chemical_name_common (ET)2Cu(CN)[N(CN)2]
_space_group_IT_number 4
_space_group_name_Hall 'P 2yb'
_space_group_name_H-M_alt 'P 1 21 1'
_symmetry_cell_setting monoclinic
_symmetry_space_group_name_Hall 'P 2yb'
_symmetry_space_group_name_H-M 'P 1 21 1'
_atom_sites_solution_hydrogens geom
_atom_sites_solution_primary direct
_atom_sites_solution_secondary difmap
_cell_angle_alpha 90.00
_cell_angle_beta 111.006(2)
_cell_angle_gamma 90.00
_cell_formula_units_Z 2
_cell_length_a 15.964(2)
_cell_length_b 8.6080(11)
_cell_length_c 12.8406(17)
_cell_measurement_reflns_used 2229
_cell_measurement_temperature 250(2)
_cell_measurement_theta_max 27.94
_cell_measurement_theta_min 2.53
_cell_volume 1647.3(4)
_computing_cell_refinement 'Bruker SAINT'
_computing_data_collection 'Bruker APEX2'
_computing_data_reduction 'Bruker SAINT'
_computing_molecular_graphics 'Bruker SHELXTL'
_computing_publication_material 'Bruker SHELXTL'
_computing_structure_refinement 'SHELXL-97 (Sheldrick, 2008)'
_computing_structure_solution 'SHELXS-97 (Sheldrick, 2008)'
_diffrn_ambient_temperature 250(2)
_diffrn_detector_area_resol_mean 8.333
_diffrn_measured_fraction_theta_full 0.974
_diffrn_measured_fraction_theta_max 0.974
_diffrn_measurement_device_type 'Bruker APEX-II CCD'
_diffrn_measurement_method '\f and \w scans'
_diffrn_radiation_monochromator graphite
_diffrn_radiation_source 'fine-focus sealed tube'
_diffrn_radiation_type MoK\a
_diffrn_radiation_wavelength 0.71073
_diffrn_reflns_av_R_equivalents 0.0430
_diffrn_reflns_av_sigmaI/netI 0.0778
_diffrn_reflns_limit_h_max 20
_diffrn_reflns_limit_h_min -20
_diffrn_reflns_limit_k_max 10
_diffrn_reflns_limit_k_min -4
_diffrn_reflns_limit_l_max 16
_diffrn_reflns_limit_l_min -16
_diffrn_reflns_number 8823
_diffrn_reflns_theta_full 27.00
_diffrn_reflns_theta_max 27.00
_diffrn_reflns_theta_min 1.37
_exptl_absorpt_coefficient_mu 1.705
_exptl_absorpt_correction_T_max 0.9196
_exptl_absorpt_correction_T_min 0.6655
_exptl_absorpt_correction_type numerical
_exptl_absorpt_process_details
;
APEX2 Software
;
_exptl_crystal_colour black
_exptl_crystal_density_diffrn 1.865
_exptl_crystal_density_method 'not measured'
_exptl_crystal_description 'elongate hexagonal plate'
_exptl_crystal_F_000 934
_exptl_crystal_preparation 'Magnetic properties, electronic property'
_exptl_crystal_recrystallization_method electrocrystallization
_exptl_crystal_size_max 0.26
_exptl_crystal_size_mid 0.05
_exptl_crystal_size_min 0.05
_refine_diff_density_max 0.581
_refine_diff_density_min -0.574
_refine_diff_density_rms 0.110
_refine_ls_abs_structure_details 'Flack H D (1983), Acta Cryst. A39, 876-881'
_refine_ls_abs_structure_Flack 0.06(3)
_refine_ls_extinction_method none
_refine_ls_goodness_of_fit_ref 1.025
_refine_ls_hydrogen_treatment constr
_refine_ls_matrix_type full
_refine_ls_number_parameters 397
_refine_ls_number_reflns 4536
_refine_ls_number_restraints 1
_refine_ls_restrained_S_all 1.024
_refine_ls_R_factor_all 0.0967
_refine_ls_R_factor_gt 0.0415
_refine_ls_shift/su_max 0.000
_refine_ls_shift/su_mean 0.000
_refine_ls_structure_factor_coef Fsqd
_refine_ls_weighting_details 'calc w=1/[\s^2^(Fo^2^)+(0.0381P)^2^+0.0724P] where P=(Fo^2^+2Fc^2^)/3'
_refine_ls_weighting_scheme calc
_refine_ls_wR_factor_gt 0.0749
_refine_ls_wR_factor_ref 0.0962
_reflns_number_gt 3039
_reflns_number_total 4536
_reflns_threshold_expression >2sigma(I)
_cod_data_source_file 1000004.cif
_cod_data_source_block PCOD1000004
_cod_depositor_comments
;
The following automatic conversions were performed:

data item '_symmetry_cell_setting' value 'Monoclinic' was changed to
'monoclinic' in accordance with the built-in table derived from the
CIF Core dictionary named 'cif_core.dic' version 2.4.5 last updated
on 2014-11-21.

Automatic conversion script
Id: cif_fix_values 6909 2019-04-08 15:41:33Z antanas 
;
_cod_original_cell_volume 1647.2(4)
_cod_original_sg_symbol_H-M 'P2(1) '
_cod_database_code 7234048

loop_
_symmetry_equiv_pos_as_xyz
'x, y, z'
'-x, y+1/2, -z'

loop_
_atom_site_label
_atom_site_type_symbol
_atom_site_fract_x
_atom_site_fract_y
_atom_site_fract_z
_atom_site_U_iso_or_equiv
_atom_site_adp_type
_atom_site_occupancy
_atom_site_symmetry_multiplicity
_atom_site_calc_flag
_atom_site_refinement_flags
_atom_site_disorder_assembly
_atom_site_disorder_group
C1 C 0.4674(5) 0.6250(10) 0.1488(6) 0.0289(19) Uani 1 1 d . . .
C2 C 0.5413(5) 0.6284(10) 0.1204(6) 0.0296(19) Uani 1 1 d . . .
C3 C 0.3456(5) 0.7042(10) 0.2276(7) 0.029(2) Uani 1 1 d . . .
C4 C 0.3078(5) 0.5931(10) 0.1505(7) 0.032(2) Uani 1 1 d . . .
C5 C 0.6984(5) 0.6940(10) 0.1157(7) 0.030(2) Uani 1 1 d . . .
C6 C 0.6682(5) 0.5727(11) 0.0449(7) 0.034(2) Uani 1 1 d . . .
C7 C 0.1950(5) 0.7086(12) 0.2793(8) 0.059(3) Uani 1 1 d . . .
H7A H 0.2083 0.6092 0.3225 0.071 Uiso 1 1 calc R . .
H7B H 0.1560 0.7723 0.3087 0.071 Uiso 1 1 calc R . .
C8 C 0.1430(5) 0.6708(11) 0.1617(8) 0.056(3) Uani 1 1 d . . .
H8A H 0.1325 0.7686 0.1168 0.068 Uiso 1 1 calc R . .
H8B H 0.0831 0.6293 0.1564 0.068 Uiso 1 1 calc R . .
C9 C 0.8607(5) 0.6860(10) 0.0791(7) 0.035(2) Uani 1 1 d . . .
H9A H 0.9071 0.7564 0.0691 0.042 Uiso 1 1 calc R . .
H9B H 0.8927 0.5967 0.1265 0.042 Uiso 1 1 calc R . .
C10 C 0.8014(5) 0.6241(12) -0.0351(7) 0.042(2) Uani 1 1 d . . .
H10A H 0.8408 0.5816 -0.0737 0.050 Uiso 1 1 calc R . .
H10B H 0.7667 0.7127 -0.0808 0.050 Uiso 1 1 calc R . .
S1 S 0.45749(14) 0.7500(3) 0.25074(17) 0.0371(6) Uani 1 1 d . . .
S2 S 0.37535(13) 0.5060(3) 0.08669(17) 0.0318(5) Uani 1 1 d . . .
S3 S 0.62671(13) 0.7612(3) 0.18036(17) 0.0351(6) Uani 1 1 d . . .
S4 S 0.55999(13) 0.5027(2) 0.02461(17) 0.0318(5) Uani 1 1 d . . .
S5 S 0.29891(15) 0.8108(3) 0.30778(19) 0.0497(7) Uani 1 1 d . . .
S6 S 0.19653(15) 0.5309(3) 0.1014(3) 0.0659(9) Uani 1 1 d . . .
S7 S 0.79988(13) 0.7914(3) 0.15204(19) 0.0420(7) Uani 1 1 d . . .
S8 S 0.72386(15) 0.4754(3) -0.0303(2) 0.0472(6) Uani 1 1 d . . .
C11 C 0.4622(4) 0.3429(11) 0.3731(5) 0.0257(17) Uani 1 1 d . . .
C12 C 0.5384(4) 0.3429(12) 0.3447(6) 0.0286(18) Uani 1 1 d . . .
C13 C 0.3447(5) 0.3901(10) 0.4621(6) 0.027(2) Uani 1 1 d . . .
C14 C 0.3117(5) 0.2765(10) 0.3879(6) 0.029(2) Uani 1 1 d . . .
C15 C 0.6993(4) 0.3730(9) 0.3474(6) 0.027(2) Uani 1 1 d . . .
C16 C 0.6608(5) 0.2666(9) 0.2688(6) 0.028(2) Uani 1 1 d . . .
C17 C 0.2061(5) 0.3457(13) 0.5376(6) 0.037(2) Uani 1 1 d . . .
H17A H 0.2318 0.2493 0.5806 0.044 Uiso 1 1 calc R . .
H17B H 0.1660 0.3948 0.5728 0.044 Uiso 1 1 calc R . .
C18 C 0.1502(5) 0.3008(11) 0.4189(6) 0.040(2) Uani 1 1 d . . .
H18A H 0.1316 0.3972 0.3730 0.048 Uiso 1 1 calc R . .
H18B H 0.0946 0.2470 0.4186 0.048 Uiso 1 1 calc R . .
C19 C 0.8426(5) 0.3779(10) 0.2835(7) 0.043(2) Uani 1 1 d . . .
H19A H 0.8102 0.4456 0.2182 0.052 Uiso 1 1 calc R . .
H19B H 0.9083 0.3979 0.3044 0.052 Uiso 1 1 calc R . .
C20 C 0.8240(5) 0.2092(11) 0.2479(8) 0.047(2) Uani 1 1 d . . .
H20A H 0.8530 0.1415 0.3144 0.057 Uiso 1 1 calc R . .
H20B H 0.8528 0.1856 0.1922 0.057 Uiso 1 1 calc R . .
S11 S 0.44952(12) 0.4637(3) 0.47433(17) 0.0332(5) Uani 1 1 d . . .
S12 S 0.37538(13) 0.2154(3) 0.30960(18) 0.0327(5) Uani 1 1 d . . .
S13 S 0.63022(12) 0.4620(3) 0.41048(17) 0.0321(5) Uani 1 1 d . . .
S14 S 0.54677(13) 0.2249(3) 0.23963(17) 0.0330(5) Uani 1 1 d . . .
S15 S 0.29665(14) 0.4778(3) 0.54912(19) 0.0438(6) Uani 1 1 d . . .
S16 S 0.20941(13) 0.1744(3) 0.35554(19) 0.0389(6) Uani 1 1 d . . .
S17 S 0.81006(12) 0.4335(3) 0.39809(17) 0.0380(6) Uani 1 1 d . . .
S18 S 0.70680(14) 0.1597(3) 0.18789(19) 0.0424(6) Uani 1 1 d . . .
Cu1 Cu 0.00997(7) -0.15825(15) 0.40908(10) 0.0541(4) Uani 1 1 d . . .
C21 C 0.0117(5) -0.3570(11) 0.4671(8) 0.044(2) Uani 1 1 d . . .
N21 N -0.0125(4) 0.0269(9) 0.4900(6) 0.0444(18) Uani 1 1 d . . .
N22 N 0.0066(5) 0.1023(10) 0.1111(6) 0.046(2) Uani 1 1 d . . .
C22 C 0.0119(5) 0.0220(11) 0.1987(9) 0.050(3) Uani 1 1 d . . .
N23 N 0.0149(5) -0.0632(10) 0.2732(6) 0.060(2) Uani 1 1 d . . .
C23 C 0.0015(6) 0.2511(13) 0.1209(9) 0.055(3) Uani 1 1 d . . .
N24 N -0.0073(7) 0.3788(14) 0.1133(10) 0.106(4) Uani 1 1 d . . .

loop_
_atom_site_aniso_label
_atom_site_aniso_U_11
_atom_site_aniso_U_22
_atom_site_aniso_U_33
_atom_site_aniso_U_23
_atom_site_aniso_U_13
_atom_site_aniso_U_12
C1 0.033(4) 0.027(5) 0.030(5) -0.006(4) 0.016(4) -0.006(4)
C2 0.029(4) 0.029(5) 0.033(5) -0.007(5) 0.014(4) 0.000(4)
C3 0.026(4) 0.026(5) 0.038(5) 0.003(4) 0.017(4) 0.002(4)
C4 0.027(4) 0.030(6) 0.044(5) -0.002(5) 0.018(4) -0.004(4)
C5 0.027(4) 0.030(5) 0.033(5) -0.005(4) 0.013(4) -0.002(4)
C6 0.031(4) 0.038(5) 0.040(5) 0.000(5) 0.021(4) -0.005(4)
C7 0.037(5) 0.072(8) 0.077(7) 0.012(6) 0.032(5) 0.007(5)
C8 0.036(5) 0.060(7) 0.080(7) -0.002(6) 0.030(5) 0.007(5)
C9 0.029(4) 0.034(5) 0.042(5) -0.002(4) 0.015(4) 0.004(4)
C10 0.041(5) 0.044(6) 0.052(6) -0.007(6) 0.030(5) -0.010(5)
S1 0.0303(11) 0.0418(15) 0.0415(14) -0.0126(12) 0.0159(10) -0.0038(11)
S2 0.0272(10) 0.0360(14) 0.0328(12) -0.0051(12) 0.0114(9) -0.0037(10)
S3 0.0283(11) 0.0374(14) 0.0424(13) -0.0127(12) 0.0163(10) -0.0069(10)
S4 0.0302(10) 0.0347(13) 0.0324(12) -0.0087(12) 0.0134(9) -0.0065(10)
S5 0.0540(14) 0.0436(17) 0.0654(16) -0.0145(15) 0.0385(13) -0.0025(13)
S6 0.0282(12) 0.0538(18) 0.117(3) -0.0360(18) 0.0279(15) -0.0102(13)
S7 0.0316(11) 0.0452(17) 0.0545(14) -0.0198(13) 0.0217(11) -0.0105(11)
S8 0.0518(13) 0.0446(15) 0.0598(15) -0.0230(14) 0.0377(12) -0.0105(12)
C11 0.030(4) 0.025(4) 0.020(4) 0.002(4) 0.005(3) -0.007(4)
C12 0.022(4) 0.033(5) 0.029(4) 0.003(5) 0.008(3) 0.001(4)
C13 0.031(4) 0.026(5) 0.031(5) -0.003(4) 0.018(4) -0.003(4)
C14 0.027(4) 0.035(6) 0.027(5) 0.000(5) 0.014(4) -0.002(4)
C15 0.024(4) 0.025(5) 0.036(5) 0.001(4) 0.017(4) 0.002(4)
C16 0.029(4) 0.023(5) 0.036(5) -0.003(4) 0.017(4) -0.003(4)
C17 0.040(5) 0.040(5) 0.036(5) -0.004(5) 0.020(4) 0.001(5)
C18 0.026(4) 0.047(6) 0.052(6) 0.004(5) 0.019(4) 0.005(4)
C19 0.033(4) 0.049(6) 0.053(5) -0.004(5) 0.022(4) -0.008(4)
C20 0.036(5) 0.053(6) 0.058(6) -0.020(5) 0.023(4) -0.002(4)
S11 0.0281(10) 0.0366(13) 0.0369(12) -0.0078(12) 0.0141(9) -0.0091(11)
S12 0.0248(10) 0.0384(13) 0.0375(13) -0.0121(11) 0.0141(10) -0.0059(10)
S13 0.0247(10) 0.0409(14) 0.0320(12) -0.0084(12) 0.0119(9) -0.0060(11)
S14 0.0238(10) 0.0381(13) 0.0367(13) -0.0096(12) 0.0104(10) -0.0045(10)
S15 0.0474(12) 0.0450(14) 0.0487(14) -0.0179(13) 0.0292(11) -0.0118(12)
S16 0.0257(10) 0.0445(16) 0.0501(14) -0.0134(13) 0.0180(10) -0.0094(11)
S17 0.0219(10) 0.0431(15) 0.0501(14) -0.0113(13) 0.0143(10) -0.0044(10)
S18 0.0381(12) 0.0381(15) 0.0588(16) -0.0157(14) 0.0269(12) -0.0036(12)
Cu1 0.0476(6) 0.0392(6) 0.0821(9) 0.0027(8) 0.0313(6) 0.0003(7)
C21 0.031(4) 0.032(5) 0.072(7) -0.005(5) 0.020(5) -0.004(4)
N21 0.030(4) 0.046(5) 0.058(5) 0.009(4) 0.017(3) 0.009(4)
N22 0.052(5) 0.052(5) 0.047(5) -0.008(5) 0.032(4) -0.011(4)
C22 0.027(4) 0.051(6) 0.072(7) -0.023(6) 0.018(5) -0.008(5)
N23 0.062(5) 0.057(5) 0.068(6) 0.004(5) 0.031(5) 0.005(5)
C23 0.033(5) 0.059(8) 0.074(7) 0.004(7) 0.019(5) -0.006(6)
N24 0.086(7) 0.069(8) 0.171(11) 0.044(8) 0.058(7) 0.013(6)

loop_
_atom_type_symbol
_atom_type_description
_atom_type_scat_dispersion_real
_atom_type_scat_dispersion_imag
_atom_type_scat_source
C C 0.0033 0.0016 'International Tables Vol C Tables 4.2.6.8 and 6.1.1.4'
H H 0.0000 0.0000 'International Tables Vol C Tables 4.2.6.8 and 6.1.1.4'
N N 0.0061 0.0033 'International Tables Vol C Tables 4.2.6.8 and 6.1.1.4'
S S 0.1246 0.1234 'International Tables Vol C Tables 4.2.6.8 and 6.1.1.4'
Cu Cu 0.3201 1.2651 'International Tables Vol C Tables 4.2.6.8 and 6.1.1.4'

loop_
_geom_angle_atom_site_label_1
_geom_angle_atom_site_label_2
_geom_angle_atom_site_label_3
_geom_angle
_geom_angle_site_symmetry_1
_geom_angle_site_symmetry_3
C2 C1 S2 124.4(6) . .
C2 C1 S1 120.7(6) . .
S2 C1 S1 114.8(4) . .
C1 C2 S3 121.1(6) . .
C1 C2 S4 124.3(7) . .
S3 C2 S4 114.6(4) . .
C4 C3 S5 129.4(6) . .
C4 C3 S1 116.4(6) . .
S5 C3 S1 114.2(5) . .
C3 C4 S2 117.4(6) . .
C3 C4 S6 127.7(6) . .
S2 C4 S6 114.8(5) . .
C6 C5 S7 128.9(6) . .
C6 C5 S3 116.1(6) . .
S7 C5 S3 115.0(5) . .
C5 C6 S8 127.8(6) . .
C5 C6 S4 117.3(6) . .
S8 C6 S4 114.9(5) . .
C8 C7 S5 117.1(6) . .
C8 C7 H7A 108.0 . .
S5 C7 H7A 108.0 . .
C8 C7 H7B 108.0 . .
S5 C7 H7B 108.0 . .
H7A C7 H7B 107.3 . .
C7 C8 S6 114.1(6) . .
C7 C8 H8A 108.7 . .
S6 C8 H8A 108.7 . .
C7 C8 H8B 108.7 . .
S6 C8 H8B 108.7 . .
H8A C8 H8B 107.6 . .
C10 C9 S7 114.0(6) . .
C10 C9 H9A 108.7 . .
S7 C9 H9A 108.7 . .
C10 C9 H9B 108.7 . .
S7 C9 H9B 108.7 . .
H9A C9 H9B 107.6 . .
C9 C10 S8 114.4(6) . .
C9 C10 H10A 108.7 . .
S8 C10 H10A 108.7 . .
C9 C10 H10B 108.7 . .
S8 C10 H10B 108.7 . .
H10A C10 H10B 107.6 . .
C1 S1 C3 95.5(4) . .
C1 S2 C4 95.4(4) . .
C2 S3 C5 96.7(4) . .
C2 S4 C6 95.2(4) . .
C3 S5 C7 100.5(4) . .
C4 S6 C8 102.6(4) . .
C5 S7 C9 103.9(4) . .
C6 S8 C10 99.8(4) . .
C12 C11 S12 120.5(7) . .
C12 C11 S11 123.1(6) . .
S12 C11 S11 116.5(4) . .
C11 C12 S14 121.5(6) . .
C11 C12 S13 122.5(7) . .
S14 C12 S13 115.9(4) . .
C14 C13 S15 128.6(6) . .
C14 C13 S11 116.9(6) . .
S15 C13 S11 114.5(5) . .
C13 C14 S12 117.9(6) . .
C13 C14 S16 128.9(6) . .
S12 C14 S16 113.2(5) . .
C16 C15 S17 128.4(6) . .
C16 C15 S13 116.8(5) . .
S17 C15 S13 114.8(5) . .
C15 C16 S18 129.5(6) . .
C15 C16 S14 117.5(5) . .
S18 C16 S14 113.1(4) . .
C18 C17 S15 114.2(5) . .
C18 C17 H17A 108.7 . .
S15 C17 H17A 108.7 . .
C18 C17 H17B 108.7 . .
S15 C17 H17B 108.7 . .
H17A C17 H17B 107.6 . .
C17 C18 S16 113.0(5) . .
C17 C18 H18A 109.0 . .
S16 C18 H18A 109.0 . .
C17 C18 H18B 109.0 . .
S16 C18 H18B 109.0 . .
H18A C18 H18B 107.8 . .
C20 C19 S17 114.8(6) . .
C20 C19 H19A 108.6 . .
S17 C19 H19A 108.6 . .
C20 C19 H19B 108.6 . .
S17 C19 H19B 108.6 . .
H19A C19 H19B 107.5 . .
C19 C20 S18 114.6(6) . .
C19 C20 H20A 108.6 . .
S18 C20 H20A 108.6 . .
C19 C20 H20B 108.6 . .
S18 C20 H20B 108.6 . .
H20A C20 H20B 107.6 . .
C11 S11 C13 94.6(4) . .
C11 S12 C14 94.1(4) . .
C12 S13 C15 94.5(4) . .
C12 S14 C16 94.4(3) . .
C13 S15 C17 101.5(4) . .
C14 S16 C18 100.5(4) . .
C15 S17 C19 99.7(4) . .
C16 S18 C20 102.5(4) . .
C21 Cu1 N23 137.9(4) . .
C21 Cu1 N21 120.2(3) . .
N23 Cu1 N21 101.6(3) . .
N21 C21 Cu1 174.5(8) 2_546 .
C21 N21 Cu1 167.4(7) 2_556 .
C23 N22 C22 115.5(8) . .
N23 C22 N22 174.2(9) . .
C22 N23 Cu1 166.2(7) . .
N24 C23 N22 170.1(14) . .

loop_
_geom_bond_atom_site_label_1
_geom_bond_atom_site_label_2
_geom_bond_distance
_geom_bond_site_symmetry_2
C1 C2 1.355(9) .
C1 S2 1.733(8) .
C1 S1 1.744(8) .
C2 S3 1.734(8) .
C2 S4 1.742(8) .
C3 C4 1.353(10) .
C3 S5 1.734(8) .
C3 S1 1.748(8) .
C4 S2 1.741(8) .
C4 S6 1.742(8) .
C5 C6 1.354(10) .
C5 S7 1.732(8) .
C5 S3 1.737(7) .
C6 S8 1.743(8) .
C6 S4 1.759(8) .
C7 C8 1.475(11) .
C7 S5 1.796(9) .
C7 H7A 1.0000 .
C7 H7B 1.0000 .
C8 S6 1.804(8) .
C8 H8A 1.0000 .
C8 H8B 1.0000 .
C9 C10 1.528(10) .
C9 S7 1.815(7) .
C9 H9A 1.0000 .
C9 H9B 1.0000 .
C10 S8 1.797(9) .
C10 H10A 1.0000 .
C10 H10B 1.0000 .
C11 C12 1.389(9) .
C11 S12 1.726(8) .
C11 S11 1.732(8) .
C12 S14 1.732(8) .
C12 S13 1.739(8) .
C13 C14 1.335(9) .
C13 S15 1.739(7) .
C13 S11 1.742(7) .
C14 S12 1.748(7) .
C14 S16 1.767(8) .
C15 C16 1.338(10) .
C15 S17 1.731(7) .
C15 S13 1.761(7) .
C16 S18 1.735(8) .
C16 S14 1.759(7) .
C17 C18 1.514(10) .
C17 S15 1.802(9) .
C17 H17A 1.0000 .
C17 H17B 1.0000 .
C18 S16 1.814(8) .
C18 H18A 1.0000 .
C18 H18B 1.0000 .
C19 C20 1.519(12) .
C19 S17 1.791(8) .
C19 H19A 1.0000 .
C19 H19B 1.0000 .
C20 S18 1.801(8) .
C20 H20A 1.0000 .
C20 H20B 1.0000 .
Cu1 C21 1.863(10) .
Cu1 N23 1.953(8) .
Cu1 N21 2.004(8) .
C21 N21 1.139(9) 2_546
N21 C21 1.139(9) 2_556
N22 C23 1.293(12) .
N22 C22 1.297(12) .
C22 N23 1.193(11) .
C23 N24 1.108(13) .

loop_
_geom_torsion_atom_site_label_1
_geom_torsion_atom_site_label_2
_geom_torsion_atom_site_label_3
_geom_torsion_atom_site_label_4
_geom_torsion
_geom_torsion_site_symmetry_1
_geom_torsion_site_symmetry_2
_geom_torsion_site_symmetry_3
_geom_torsion_site_symmetry_4
S2 C1 C2 S3 175.4(5) . . . .
S1 C1 C2 S3 -2.3(11) . . . .
S2 C1 C2 S4 -5.5(12) . . . .
S1 C1 C2 S4 176.9(5) . . . .
S5 C3 C4 S2 -178.8(5) . . . .
S1 C3 C4 S2 1.7(9) . . . .
S5 C3 C4 S6 4.4(12) . . . .
S1 C3 C4 S6 -175.1(5) . . . .
S7 C5 C6 S8 1.0(12) . . . .
S3 C5 C6 S8 -178.4(5) . . . .
S7 C5 C6 S4 -178.9(5) . . . .
S3 C5 C6 S4 1.7(9) . . . .
S5 C7 C8 S6 67.1(9) . . . .
S7 C9 C10 S8 -66.4(8) . . . .
C2 C1 S1 C3 171.4(7) . . . .
S2 C1 S1 C3 -6.4(6) . . . .
C4 C3 S1 C1 2.9(7) . . . .
S5 C3 S1 C1 -176.7(5) . . . .
C2 C1 S2 C4 -170.7(8) . . . .
S1 C1 S2 C4 7.1(6) . . . .
C3 C4 S2 C1 -5.3(7) . . . .
S6 C4 S2 C1 171.9(5) . . . .
C1 C2 S3 C5 176.4(7) . . . .
S4 C2 S3 C5 -2.8(5) . . . .
C6 C5 S3 C2 0.7(7) . . . .
S7 C5 S3 C2 -178.8(5) . . . .
C1 C2 S4 C6 -175.7(8) . . . .
S3 C2 S4 C6 3.5(6) . . . .
C5 C6 S4 C2 -3.1(7) . . . .
S8 C6 S4 C2 177.0(5) . . . .
C4 C3 S5 C7 10.2(9) . . . .
S1 C3 S5 C7 -170.3(5) . . . .
C8 C7 S5 C3 -46.4(8) . . . .
C3 C4 S6 C8 8.7(9) . . . .
S2 C4 S6 C8 -168.2(5) . . . .
C7 C8 S6 C4 -42.8(8) . . . .
C6 C5 S7 C9 -3.2(9) . . . .
S3 C5 S7 C9 176.2(5) . . . .
C10 C9 S7 C5 35.3(7) . . . .
C5 C6 S8 C10 -23.4(9) . . . .
S4 C6 S8 C10 156.5(5) . . . .
C9 C10 S8 C6 55.7(7) . . . .
S12 C11 C12 S14 4.0(11) . . . .
S11 C11 C12 S14 -177.8(5) . . . .
S12 C11 C12 S13 -176.8(5) . . . .
S11 C11 C12 S13 1.4(11) . . . .
S15 C13 C14 S12 178.5(5) . . . .
S11 C13 C14 S12 -1.0(8) . . . .
S15 C13 C14 S16 -1.5(11) . . . .
S11 C13 C14 S16 179.0(5) . . . .
S17 C15 C16 S18 -2.9(12) . . . .
S13 C15 C16 S18 178.5(5) . . . .
S17 C15 C16 S14 177.4(5) . . . .
S13 C15 C16 S14 -1.3(8) . . . .
S15 C17 C18 S16 70.8(8) . . . .
S17 C19 C20 S18 67.0(8) . . . .
C12 C11 S11 C13 -178.1(8) . . . .
S12 C11 S11 C13 0.2(5) . . . .
C14 C13 S11 C11 0.5(7) . . . .
S15 C13 S11 C11 -179.1(5) . . . .
C12 C11 S12 C14 177.8(7) . . . .
S11 C11 S12 C14 -0.6(5) . . . .
C13 C14 S12 C11 0.9(7) . . . .
S16 C14 S12 C11 -179.1(5) . . . .
C11 C12 S13 C15 171.0(8) . . . .
S14 C12 S13 C15 -9.8(5) . . . .
C16 C15 S13 C12 6.5(7) . . . .
S17 C15 S13 C12 -172.3(5) . . . .
C11 C12 S14 C16 -171.6(7) . . . .
S13 C12 S14 C16 9.2(6) . . . .
C15 C16 S14 C12 -4.7(7) . . . .
S18 C16 S14 C12 175.5(5) . . . .
C14 C13 S15 C17 13.3(8) . . . .
S11 C13 S15 C17 -167.2(5) . . . .
C18 C17 S15 C13 -47.6(8) . . . .
C13 C14 S16 C18 15.4(8) . . . .
S12 C14 S16 C18 -164.5(4) . . . .
C17 C18 S16 C14 -48.7(7) . . . .
C16 C15 S17 C19 22.0(8) . . . .
S13 C15 S17 C19 -159.3(4) . . . .
C20 C19 S17 C15 -53.3(7) . . . .
C15 C16 S18 C20 7.0(9) . . . .
S14 C16 S18 C20 -173.2(5) . . . .
C19 C20 S18 C16 -38.2(8) . . . .
N23 Cu1 C21 N21 179(100) . . . 2_546
N21 Cu1 C21 N21 -8(8) . . . 2_546
C21 Cu1 N21 C21 132(3) . . . 2_556
N23 Cu1 N21 C21 -53(3) . . . 2_556
C23 N22 C22 N23 165(9) . . . .
N22 C22 N23 Cu1 -149(7) . . . .
C21 Cu1 N23 C22 166(3) . . . .
N21 Cu1 N23 C22 -9(3) . . . .
C22 N22 C23 N24 -161(6) . . . .
